data_7009991
loop_
_publ_author_name
'Brechin, Euan K.'
'Graham, Alasdair'
'Parkin, Andrew'
'Parsons, Simon'
'Seddon, Annela M.'
'Winpenny, Richard E. P.'

_publ_section_title
;
 Structural studies of heptanuclear cobalt complexes and larger
 oligomers based on heptanuclear fragments
;
_journal_issue 19
_journal_name_full 'Journal of the Chemical Society, Dalton Transactions'
_journal_page_first 3242
_journal_paper_doi 10.1039/b005019i
_journal_year 2000
_chemical_formula_sum 'C69.57 H73.94 Cl8.69 Co7 N11.75 O18.69'
_chemical_formula_weight 2094.30
_chemical_name_systematic
; 
 ? 
;
_space_group_IT_number 2
_symmetry_cell_setting triclinic
_symmetry_space_group_name_Hall '-P 1'
_symmetry_space_group_name_H-M 'P -1'
_atom_sites_solution_hydrogens geom
_atom_sites_solution_primary direct
_atom_sites_solution_secondary difmap
_audit_creation_method SHELXL-97
_cell_angle_alpha 90.537(14)
_cell_angle_beta 93.796(17)
_cell_angle_gamma 113.40(2)
_cell_formula_units_Z 2
_cell_length_a 14.407(4)
_cell_length_b 14.512(4)
_cell_length_c 23.321(6)
_cell_measurement_temperature 220(2)
_cell_volume 4462(2)
_computing_cell_refinement 'Stoe DIF4'
_computing_data_collection 'Stoe DIF4'
_computing_data_reduction 'Stoe REDU4'
_computing_molecular_graphics SHELXTL
_computing_structure_refinement 'SHELXL-97 (Sheldrick, 1997)'
_computing_structure_solution 'SHELXS-97 (Sheldrick, 1990)'
_diffrn_ambient_temperature 220(2)
_diffrn_measured_fraction_theta_full 0.824
_diffrn_measured_fraction_theta_max 0.824
_diffrn_measurement_method Omega-theta
_diffrn_radiation_monochromator graphite
_diffrn_radiation_source 'fine-focus sealed tube'
_diffrn_radiation_type MoK\a
_diffrn_radiation_wavelength 0.71073
_diffrn_reflns_av_R_equivalents 0.3462
_diffrn_reflns_av_sigmaI/netI 0.1353
_diffrn_reflns_limit_h_max 14
_diffrn_reflns_limit_h_min -15
_diffrn_reflns_limit_k_max 14
_diffrn_reflns_limit_k_min -14
_diffrn_reflns_limit_l_max 23
_diffrn_reflns_limit_l_min 0
_diffrn_reflns_number 10286
_diffrn_reflns_theta_full 22.50
_diffrn_reflns_theta_max 22.50
_diffrn_reflns_theta_min 2.57
_diffrn_standards_interval_time 120
_diffrn_standards_number 3
_exptl_absorpt_coefficient_mu 1.598
_exptl_absorpt_correction_T_max 0.7994
_exptl_absorpt_correction_T_min 0.6994
_exptl_absorpt_correction_type psi-scan
_exptl_crystal_colour Purple
_exptl_crystal_density_diffrn 1.559
_exptl_crystal_density_method 'not measured'
_exptl_crystal_description Rod
_exptl_crystal_F_000 2120
_exptl_crystal_size_max 0.43
_exptl_crystal_size_mid 0.12
_exptl_crystal_size_min 0.12
_refine_diff_density_max 0.746
_refine_diff_density_min -0.606
_refine_diff_density_rms 0.103
_refine_ls_extinction_method none
_refine_ls_goodness_of_fit_ref 1.020
_refine_ls_hydrogen_treatment mixed
_refine_ls_matrix_type full
_refine_ls_number_parameters 1022
_refine_ls_number_reflns 9627
_refine_ls_number_restraints 93
_refine_ls_restrained_S_all 1.018
_refine_ls_R_factor_all 0.1598
_refine_ls_R_factor_gt 0.0761
_refine_ls_shift/su_max 0.069
_refine_ls_shift/su_mean 0.003
_refine_ls_structure_factor_coef Fsqd
_refine_ls_weighting_details 'calc w=1/[\s^2^(Fo^2^)+(0.0441P)^2^+39.9446P] where P=(Fo^2^+2Fc^2^)/3'
_refine_ls_weighting_scheme calc
_refine_ls_wR_factor_gt 0.1428
_refine_ls_wR_factor_ref 0.1943
_reflns_number_gt 5168
_reflns_number_total 9627
_reflns_threshold_expression >2sigma(I)
_cod_data_source_file b005019i.txt
_cod_data_source_block wagchp
_cod_depositor_comments
;
The following automatic conversions were performed:
'_atom_site_symetry_multiplicity' tag replaced with
'_atom_site_symmetry_multiplicity'.

Automatic conversion script
Id: cif_correct_tags 1440 2010-10-19 06:21:57Z saulius 

The following automatic conversions were performed:
'_symmetry_cell_setting' value 'Triclinic' changed to 'triclinic'
according to '/home/saulius/struct/CIF-dictionaries/cif_core.dic'
dictionary named 'cif_core.dic' version 2.4.1 from
2010-06-29.

'_exptl_absorpt_correction_type' value 'Psi-scan' changed to
'psi-scan' according to
'/home/saulius/struct/CIF-dictionaries/cif_core.dic' dictionary named
'cif_core.dic' version 2.4.1 from 2010-06-29.

Automatic conversion script
Id: cif_fix_enum 1527 2010-12-29 10:47:43Z saulius 
;
_cod_original_sg_symbol_H-M P-1
_cod_database_code 7009991

loop_
_symmetry_equiv_pos_as_xyz
'x, y, z'
'-x, -y, -z'

loop_
_atom_site_label
_atom_site_type_symbol
_atom_site_fract_x
_atom_site_fract_y
_atom_site_fract_z
_atom_site_U_iso_or_equiv
_atom_site_adp_type
_atom_site_occupancy
_atom_site_symmetry_multiplicity
_atom_site_calc_flag
_atom_site_refinement_flags
_atom_site_disorder_assembly
_atom_site_disorder_group
Co4 Co 0.54995(15) 0.84913(14) 0.18665(8) 0.0469(6) Uani 1 1 d . . .
Co5 Co 0.40704(16) 0.63059(15) 0.19377(9) 0.0570(6) Uani 1 1 d . . .
Co6 Co 0.60788(14) 0.62635(14) 0.24313(8) 0.0451(5) Uani 1 1 d . . .
Co7 Co 0.89716(14) 0.81493(14) 0.24930(8) 0.0450(5) Uani 1 1 d . . .
Co3 Co 0.84320(14) 1.01160(14) 0.20702(8) 0.0477(6) Uani 1 1 d . . .
Co2 Co 0.52451(14) 0.75581(13) 0.33664(8) 0.0433(5) Uani 1 1 d . . .
Co1 Co 0.75829(13) 0.89463(13) 0.32067(8) 0.0389(5) Uani 1 1 d . . .
O2 O 0.5694(6) 0.7169(6) 0.1872(4) 0.049(2) Uani 1 1 d . . .
H2 H 0.5859 0.7037 0.1483 0.058 Uiso 1 1 calc R . .
O1 O 0.7934(6) 0.8736(6) 0.2371(3) 0.038(2) Uani 1 1 d . . .
H1 H 0.7327 0.8271 0.2136 0.046 Uiso 1 1 calc R . .
O1B O 0.7415(7) 0.9219(6) 0.4035(4) 0.048(3) Uani 1 1 d . . .
O2B O 0.5772(7) 0.8277(7) 0.4132(4) 0.050(3) Uani 1 1 d . . .
C1B C 0.6660(13) 0.8904(11) 0.4319(6) 0.042(4) Uani 1 1 d . . .
C2B C 0.6786(10) 0.9270(10) 0.4942(6) 0.062(5) Uani 1 1 d D A .
C3B C 0.7806(16) 1.0095(18) 0.5113(13) 0.087(11) Uiso 0.53 1 d PD A 1
H3B1 H 0.7858 1.0704 0.4924 0.131 Uiso 0.53 1 d PR A 1
H3B2 H 0.8337 0.9897 0.4998 0.131 Uiso 0.53 1 d PR A 1
H3B3 H 0.7879 1.0216 0.5527 0.131 Uiso 0.53 1 d PR A 1
C4B C 0.669(3) 0.8363(18) 0.5290(14) 0.121(14) Uiso 0.53 1 d PD A 1
H4B1 H 0.5999 0.8027 0.5393 0.181 Uiso 0.53 1 d PR A 1
H4B2 H 0.7146 0.8574 0.5637 0.181 Uiso 0.53 1 d PR A 1
H4B3 H 0.6870 0.7904 0.5060 0.181 Uiso 0.53 1 d PR A 1
C5B C 0.5950(19) 0.959(2) 0.5088(16) 0.130(16) Uiso 0.53 1 d PD A 1
H5B1 H 0.5316 0.9005 0.5101 0.196 Uiso 0.53 1 d PR A 1
H5B2 H 0.5871 1.0032 0.4798 0.196 Uiso 0.53 1 d PR A 1
H5B3 H 0.6131 0.9942 0.5461 0.196 Uiso 0.53 1 d PR A 1
C3B' C 0.5829(17) 0.891(2) 0.5251(13) 0.075(11) Uiso 0.47 1 d PD A 2
H3B4 H 0.5312 0.9060 0.5034 0.112 Uiso 0.47 1 d PR A 2
H3B5 H 0.5973 0.9248 0.5627 0.112 Uiso 0.47 1 d PR A 2
H3B6 H 0.5589 0.8190 0.5295 0.112 Uiso 0.47 1 d PR A 2
C4B' C 0.720(2) 1.0403(14) 0.4918(15) 0.098(13) Uiso 0.47 1 d PD A 2
H4B4 H 0.7360 1.0696 0.5306 0.148 Uiso 0.47 1 d PR A 2
H4B5 H 0.6700 1.0602 0.4720 0.148 Uiso 0.47 1 d PR A 2
H4B6 H 0.7811 1.0636 0.4712 0.148 Uiso 0.47 1 d PR A 2
C5B' C 0.757(2) 0.897(3) 0.5245(14) 0.106(14) Uiso 0.47 1 d PD A 2
H5B4 H 0.8132 0.9562 0.5409 0.159 Uiso 0.47 1 d PR A 2
H5B5 H 0.7817 0.8624 0.4974 0.159 Uiso 0.47 1 d PR A 2
H5B6 H 0.7265 0.8523 0.5550 0.159 Uiso 0.47 1 d PR A 2
O2C O 0.3539(8) 0.6599(9) 0.1157(5) 0.074(3) Uani 1 1 d . . .
O1C O 0.4687(9) 0.8199(8) 0.1100(4) 0.063(3) Uani 1 1 d . . .
C1C C 0.3909(15) 0.7419(16) 0.0910(7) 0.065(5) Uani 1 1 d . . .
C2C C 0.3383(13) 0.7531(13) 0.0347(7) 0.070(5) Uani 1 1 d . . .
C3C C 0.2519(16) 0.7747(19) 0.0511(9) 0.140(9) Uani 1 1 d . . .
H3C1 H 0.2363 0.8156 0.0225 0.210 Uiso 1 1 d R C .
H3C2 H 0.2691 0.8105 0.0882 0.210 Uiso 1 1 d R . .
H3C3 H 0.1933 0.7120 0.0536 0.210 Uiso 1 1 d R . .
C4C C 0.307(2) 0.6600(19) -0.0018(9) 0.191(14) Uani 1 1 d . . .
H4C1 H 0.3584 0.6329 0.0029 0.287 Uiso 1 1 d R C .
H4C2 H 0.2991 0.6753 -0.0418 0.287 Uiso 1 1 d R . .
H4C3 H 0.2429 0.6110 0.0096 0.287 Uiso 1 1 d R . .
C5C C 0.4054(16) 0.8400(18) -0.0003(7) 0.137(9) Uani 1 1 d . . .
H5C1 H 0.4374 0.9000 0.0245 0.205 Uiso 1 1 d R C .
H5C2 H 0.3642 0.8523 -0.0314 0.205 Uiso 1 1 d R . .
H5C3 H 0.4573 0.8226 -0.0160 0.205 Uiso 1 1 d R . .
O1D O 0.3979(9) 0.4975(8) 0.1627(5) 0.075(3) Uani 1 1 d . . .
O2D O 0.5497(9) 0.5001(7) 0.1920(5) 0.059(3) Uani 1 1 d . . .
C1D C 0.4673(17) 0.4650(12) 0.1614(7) 0.066(5) Uani 1 1 d . . .
C2D C 0.4456(9) 0.3768(10) 0.1178(6) 0.069(5) Uani 1 1 d D B .
C3D C 0.523(2) 0.332(3) 0.1324(15) 0.076(14) Uiso 0.42 1 d PD B 1
H3D1 H 0.5914 0.3838 0.1308 0.114 Uiso 0.42 1 d PR B 1
H3D2 H 0.5133 0.2779 0.1050 0.114 Uiso 0.42 1 d PR B 1
H3D3 H 0.5151 0.3068 0.1708 0.114 Uiso 0.42 1 d PR B 1
C4D C 0.462(2) 0.423(2) 0.0595(9) 0.040(10) Uiso 0.42 1 d PD B 1
H4D1 H 0.5258 0.4819 0.0616 0.060 Uiso 0.42 1 d PR B 1
H4D2 H 0.4069 0.4436 0.0482 0.060 Uiso 0.42 1 d PR B 1
H4D3 H 0.4637 0.3747 0.0312 0.060 Uiso 0.42 1 d PR B 1
C5D C 0.3391(16) 0.297(3) 0.1193(18) 0.13(2) Uiso 0.42 1 d PD B 1
H5D1 H 0.3184 0.2598 0.0826 0.198 Uiso 0.42 1 d PR B 1
H5D2 H 0.2931 0.3290 0.1264 0.198 Uiso 0.42 1 d PR B 1
H5D3 H 0.3373 0.2512 0.1496 0.198 Uiso 0.42 1 d PR B 1
C3D' C 0.3325(13) 0.330(2) 0.1007(12) 0.087(11) Uiso 0.58 1 d PD B 2
H3D4 H 0.3125 0.3790 0.0816 0.131 Uiso 0.58 1 d PR B 2
H3D5 H 0.2955 0.3085 0.1348 0.131 Uiso 0.58 1 d PR B 2
H3D6 H 0.3172 0.2723 0.0747 0.131 Uiso 0.58 1 d PR B 2
C4D' C 0.481(2) 0.302(2) 0.1452(13) 0.096(12) Uiso 0.58 1 d PD B 2
H4D4 H 0.4545 0.2398 0.1218 0.144 Uiso 0.58 1 d PR B 2
H4D5 H 0.4575 0.2882 0.1834 0.144 Uiso 0.58 1 d PR B 2
H4D6 H 0.5549 0.3284 0.1479 0.144 Uiso 0.58 1 d PR B 2
C5D' C 0.504(2) 0.424(2) 0.0666(10) 0.092(13) Uiso 0.58 1 d PD B 2
H5D4 H 0.4772 0.4698 0.0492 0.138 Uiso 0.58 1 d PR B 2
H5D5 H 0.4976 0.3717 0.0386 0.138 Uiso 0.58 1 d PR B 2
H5D6 H 0.5749 0.4607 0.0794 0.138 Uiso 0.58 1 d PR B 2
O2A O 1.0304(7) 0.9296(8) 0.2440(4) 0.061(3) Uani 1 1 d . . .
O1A O 0.9926(7) 1.0627(7) 0.2271(4) 0.061(3) Uani 1 1 d . . .
C1A C 1.0538(13) 1.0208(12) 0.2395(6) 0.052(4) Uani 1 1 d . . .
C2A C 1.1666(11) 1.0919(12) 0.2478(7) 0.061(4) Uani 1 1 d . . .
C3A C 1.1843(12) 1.2030(11) 0.2429(7) 0.080(5) Uani 1 1 d . . .
H3A1 H 1.2562 1.2430 0.2410 0.121 Uiso 1 1 d R C .
H3A2 H 1.1606 1.2250 0.2762 0.121 Uiso 1 1 d R . .
H3A3 H 1.1474 1.2112 0.2083 0.121 Uiso 1 1 d R . .
C4A C 1.2186(11) 1.0600(12) 0.1992(7) 0.080(5) Uani 1 1 d . . .
H4A1 H 1.2909 1.1008 0.2029 0.120 Uiso 1 1 d R C .
H4A2 H 1.1901 1.0697 0.1620 0.120 Uiso 1 1 d R . .
H4A3 H 1.2070 0.9898 0.2025 0.120 Uiso 1 1 d R . .
C5A C 1.2128(13) 1.0750(13) 0.3057(8) 0.092(6) Uani 1 1 d . . .
H5A1 H 1.1801 1.0923 0.3367 0.139 Uiso 1 1 d R C .
H5A2 H 1.2848 1.1171 0.3094 0.139 Uiso 1 1 d R . .
H5A3 H 1.2028 1.0050 0.3078 0.139 Uiso 1 1 d R . .
N17 N 0.8984(10) 0.7217(10) 0.1824(5) 0.060(4) Uani 1 1 d . . .
O27 O 0.7566(7) 0.6688(7) 0.2279(4) 0.059(3) Uani 1 1 d . . .
C27 C 0.8067(13) 0.6428(13) 0.1903(7) 0.061(4) Uani 1 1 d . . .
C37 C 0.7759(15) 0.5479(14) 0.1636(8) 0.098(7) Uani 1 1 d . . .
H37 H 0.7123 0.4969 0.1692 0.117 Uiso 1 1 calc R . .
C47 C 0.8402(18) 0.5314(17) 0.1293(10) 0.127(9) Uani 1 1 d . . .
H47 H 0.8234 0.4672 0.1124 0.153 Uiso 1 1 calc R C .
C57 C 0.932(2) 0.610(2) 0.1190(9) 0.137(10) Uani 1 1 d . . .
H57 H 0.9766 0.6003 0.0944 0.165 Uiso 1 1 calc R . .
C67 C 0.9560(12) 0.7013(16) 0.1452(8) 0.087(6) Uani 1 1 d . . .
Cl7 Cl 1.0684(3) 0.8049(5) 0.1358(2) 0.113(2) Uani 1 1 d . . .
N12 N 0.8299(10) 1.0043(9) 0.1171(5) 0.054(3) Uani 1 1 d . . .
O22 O 0.6847(7) 0.9407(7) 0.1582(4) 0.055(3) Uani 1 1 d . . .
C22 C 0.7265(13) 0.9590(10) 0.1094(7) 0.050(4) Uani 1 1 d . . .
C32 C 0.6773(15) 0.9440(13) 0.0553(7) 0.083(6) Uani 1 1 d . . .
H32 H 0.6061 0.9131 0.0503 0.100 Uiso 1 1 calc R . .
C42 C 0.7349(19) 0.9756(17) 0.0085(8) 0.106(7) Uani 1 1 d . . .
H42 H 0.7020 0.9675 -0.0285 0.127 Uiso 1 1 calc R C .
C52 C 0.8387(19) 1.0185(15) 0.0149(8) 0.098(7) Uani 1 1 d . . .
H52 H 0.8782 1.0392 -0.0168 0.118 Uiso 1 1 calc R . .
C62 C 0.8813(12) 1.0294(12) 0.0696(9) 0.072(5) Uani 1 1 d . . .
Cl2 Cl 1.0139(4) 1.0892(4) 0.0843(2) 0.117(2) Uani 1 1 d . . .
N18 N 0.9299(8) 0.7531(9) 0.3242(5) 0.044(3) Uani 1 1 d . . .
O28 O 0.9008(6) 0.8902(7) 0.3433(4) 0.048(3) Uani 1 1 d . . .
C28 C 0.9297(10) 0.8248(12) 0.3629(7) 0.048(4) Uani 1 1 d . . .
C38 C 0.9655(11) 0.8253(12) 0.4201(7) 0.059(4) Uani 1 1 d . . .
H38 H 0.9712 0.8777 0.4459 0.071 Uiso 1 1 calc R . .
C48 C 0.9919(12) 0.7499(14) 0.4383(7) 0.071(5) Uani 1 1 d . . .
H48 H 1.0140 0.7489 0.4770 0.085 Uiso 1 1 calc R C .
C58 C 0.9860(12) 0.6733(14) 0.3989(8) 0.071(5) Uani 1 1 d . . .
H58 H 1.0036 0.6201 0.4105 0.085 Uiso 1 1 calc R . .
C68 C 0.9541(11) 0.6793(11) 0.3438(7) 0.057(4) Uani 1 1 d . . .
Cl8 Cl 0.9477(4) 0.5878(3) 0.2945(2) 0.0946(16) Uani 1 1 d . . .
N14 N 0.3846(8) 0.7747(8) 0.3184(6) 0.046(3) Uani 1 1 d . . .
O24 O 0.4196(7) 0.7647(7) 0.2274(4) 0.052(3) Uani 1 1 d . . .
C24 C 0.3611(11) 0.7804(10) 0.2629(8) 0.049(4) Uani 1 1 d . . .
C34 C 0.2759(11) 0.7990(12) 0.2424(8) 0.070(5) Uani 1 1 d . . .
H34 H 0.2629 0.8055 0.2030 0.084 Uiso 1 1 calc R . .
C44 C 0.2134(12) 0.8074(12) 0.2812(9) 0.078(5) Uani 1 1 d . . .
H44 H 0.1546 0.8169 0.2685 0.093 Uiso 1 1 calc R C .
C54 C 0.2356(13) 0.8019(12) 0.3397(8) 0.073(5) Uani 1 1 d . . .
H54 H 0.1939 0.8091 0.3672 0.088 Uiso 1 1 calc R . .
C64 C 0.3203(13) 0.7857(11) 0.3553(7) 0.068(5) Uani 1 1 d . . .
Cl4 Cl 0.3461(3) 0.7718(4) 0.42786(19) 0.0863(15) Uani 1 1 d . . .
N15 N 0.4516(8) 0.6042(8) 0.3692(5) 0.040(3) Uani 1 1 d . . .
O25 O 0.4687(6) 0.6187(6) 0.2762(4) 0.045(2) Uani 1 1 d . . .
C25 C 0.4286(11) 0.5533(13) 0.3179(8) 0.055(4) Uani 1 1 d . . .
C35 C 0.3776(11) 0.4523(11) 0.3104(7) 0.060(4) Uani 1 1 d . . .
H35 H 0.3621 0.4208 0.2736 0.072 Uiso 1 1 calc R . .
C45 C 0.3497(14) 0.3984(13) 0.3584(8) 0.081(5) Uani 1 1 d . . .
H45 H 0.3137 0.3284 0.3548 0.097 Uiso 1 1 calc R C .
C55 C 0.3738(11) 0.4456(13) 0.4123(8) 0.065(5) Uani 1 1 d . . .
H55 H 0.3564 0.4087 0.4457 0.078 Uiso 1 1 calc R . .
C65 C 0.4243(11) 0.5484(12) 0.4155(6) 0.051(4) Uani 1 1 d . . .
Cl5 Cl 0.4560(3) 0.6092(3) 0.48200(17) 0.0763(13) Uani 1 1 d . . .
N11 N 0.8139(9) 1.1357(9) 0.2333(5) 0.053(3) Uani 1 1 d . . .
O21 O 0.8351(7) 1.0461(7) 0.3053(4) 0.052(3) Uani 1 1 d . . .
C21 C 0.8255(10) 1.1265(11) 0.2906(7) 0.049(4) Uani 1 1 d . . .
C31 C 0.8277(12) 1.2033(13) 0.3299(8) 0.072(5) Uani 1 1 d . . .
H31 H 0.8383 1.1995 0.3698 0.087 Uiso 1 1 calc R . .
C41 C 0.8137(13) 1.2826(13) 0.3060(9) 0.071(5) Uani 1 1 d . . .
H41 H 0.8148 1.3345 0.3308 0.085 Uiso 1 1 calc R C .
C51 C 0.7987(14) 1.2911(13) 0.2505(10) 0.089(6) Uani 1 1 d . . .
H51 H 0.7876 1.3467 0.2365 0.107 Uiso 1 1 calc R . .
C61 C 0.7994(13) 1.2166(13) 0.2127(6) 0.067(5) Uani 1 1 d . . .
Cl1 Cl 0.7808(6) 1.2166(4) 0.1400(2) 0.142(3) Uani 1 1 d . . .
N13 N 0.5472(9) 0.9710(8) 0.2314(5) 0.048(3) Uani 1 1 d . . .
O23 O 0.6103(6) 0.8856(6) 0.2898(4) 0.040(2) Uani 1 1 d . . .
C23 C 0.5821(10) 0.9627(10) 0.2852(7) 0.038(4) Uani 1 1 d . . .
C33 C 0.5826(12) 1.0261(11) 0.3299(7) 0.063(5) Uani 1 1 d . . .
H33 H 0.6047 1.0181 0.3676 0.076 Uiso 1 1 calc R . .
C43 C 0.5496(12) 1.1020(12) 0.3176(8) 0.070(5) Uani 1 1 d . . .
H43 H 0.5510 1.1470 0.3473 0.084 Uiso 1 1 calc R C .
C53 C 0.5156(12) 1.1123(12) 0.2638(8) 0.065(5) Uani 1 1 d . . .
H53 H 0.4923 1.1629 0.2552 0.078 Uiso 1 1 calc R . .
C63 C 0.5165(10) 1.0451(12) 0.2221(7) 0.053(4) Uani 1 1 d . . .
Cl3 Cl 0.4734(4) 1.0525(4) 0.1519(2) 0.0976(17) Uani 1 1 d . . .
N16 N 0.6473(7) 0.5761(8) 0.3223(4) 0.039(3) Uani 1 1 d D . .
O26 O 0.6660(6) 0.7362(6) 0.3240(3) 0.039(2) Uani 1 1 d D . .
C26 C 0.6775(10) 0.6642(11) 0.3513(6) 0.039(4) Uani 1 1 d D . .
C36 C 0.7208(10) 0.6764(9) 0.4081(6) 0.045(4) Uani 1 1 d D . .
H36 H 0.7414 0.7386 0.4283 0.054 Uiso 1 1 calc R . .
C46 C 0.7326(11) 0.5969(12) 0.4337(6) 0.056(4) Uani 1 1 d D . .
H46 H 0.7607 0.6030 0.4718 0.067 Uiso 1 1 calc R C .
C56 C 0.7014(11) 0.5059(12) 0.4015(7) 0.058(4) Uani 1 1 d D . .
H56 H 0.7108 0.4506 0.4173 0.069 Uiso 1 1 calc R . .
C66 C 0.6584(10) 0.4985(10) 0.3480(6) 0.044(4) Uani 1 1 d D . .
Cl6 Cl 0.6169(3) 0.3897(3) 0.30670(19) 0.0768(13) Uani 1 1 d D . .
N19 N 0.1746(16) 0.4928(17) 0.1400(8) 0.150(11) Uiso 0.69 1 d PD C 1
H19 H 0.2223 0.5353 0.1210 0.180 Uiso 0.69 1 calc PR C 1
O29 O 0.2608(10) 0.5574(10) 0.2224(5) 0.100(4) Uiso 0.69 1 d PD C 1
C29 C 0.1785(18) 0.495(2) 0.1973(9) 0.140(13) Uiso 0.69 1 d PD C 1
C39 C 0.104(2) 0.428(2) 0.2300(10) 0.161(15) Uiso 0.69 1 d PD C 1
H39 H 0.1049 0.4387 0.2699 0.193 Uiso 0.69 1 calc PR C 1
C49 C 0.030(3) 0.347(2) 0.2015(12) 0.23(2) Uiso 0.69 1 d PD C 1
H49 H -0.0191 0.2967 0.2211 0.281 Uiso 0.69 1 calc PR C 1
C59 C 0.032(3) 0.341(2) 0.1414(12) 0.25(2) Uiso 0.69 1 d PD C 1
H59 H -0.0099 0.2813 0.1207 0.297 Uiso 0.69 1 calc PR C 1
C69 C 0.092(2) 0.420(2) 0.1137(9) 0.144(13) Uiso 0.69 1 d PD C 1
Cl69 Cl 0.0790(13) 0.4277(13) 0.0416(7) 0.290(8) Uiso 0.69 1 d PD C 1
N1S N 0.2608(10) 0.5574(10) 0.2224(5) 0.100(4) Uiso 0.31 1 d PD C 2
C2S C 0.195(3) 0.505(3) 0.252(2) 0.080(17) Uiso 0.31 1 d PD C 2
C3S C 0.108(3) 0.434(3) 0.281(2) 0.080(17) Uiso 0.31 1 d PD C 2
H3S1 H 0.0503 0.4517 0.2744 0.120 Uiso 0.31 1 d PR C 2
H3S2 H 0.1269 0.4364 0.3214 0.120 Uiso 0.31 1 d PR C 2
H3S3 H 0.0906 0.3663 0.2648 0.120 Uiso 0.31 1 d PR C 2
N1X N 0.138(3) 0.510(3) 0.4184(14) 0.144(14) Uiso 0.50 1 d PD D 1
C2X C 0.146(2) 0.542(2) 0.4669(14) 0.064(9) Uiso 0.50 1 d PD D 1
C3X C 0.145(4) 0.603(4) 0.5185(19) 0.15(2) Uiso 0.50 1 d PD D 1
H3X1 H 0.1860 0.5920 0.5504 0.227 Uiso 0.50 1 d PR D 1
H3X2 H 0.0757 0.5820 0.5288 0.227 Uiso 0.50 1 d PR D 1
H3X3 H 0.1720 0.6736 0.5101 0.227 Uiso 0.50 1 d PR D 1
N1X' N 0.113(5) 0.617(4) 0.541(2) 0.09(2) Uiso 0.25 1 d PD E 2
C2X' C 0.117(4) 0.563(4) 0.502(2) 0.030(13) Uiso 0.25 1 d PD E 2
C3X' C 0.085(5) 0.485(5) 0.454(3) 0.09(2) Uiso 0.25 1 d PD E 2
H3X4 H 0.1411 0.4931 0.4308 0.141 Uiso 0.25 1 d PR E 2
H3X5 H 0.0315 0.4939 0.4304 0.141 Uiso 0.25 1 d PR E 2
H3X6 H 0.0596 0.4187 0.4695 0.141 Uiso 0.25 1 d PR E 2
N1Y N 0.6645(14) 0.7027(14) 0.0845(7) 0.119(7) Uani 1 1 d D . .
C2Y C 0.7417(13) 0.7308(14) 0.0615(8) 0.095(7) Uani 1 1 d D . .
C3Y C 0.8355(14) 0.767(2) 0.0314(10) 0.168(12) Uani 1 1 d D . .
H3Y1 H 0.8913 0.8117 0.0571 0.252 Uiso 1 1 d R . .
H3Y2 H 0.8271 0.8033 -0.0020 0.252 Uiso 1 1 d R . .
H3Y3 H 0.8500 0.7105 0.0191 0.252 Uiso 1 1 d R . .
N1Z N 0.1283(16) 0.2867(13) 0.4241(11) 0.171(10) Uani 1 1 d D . .
C2Z C 0.0749(14) 0.2008(13) 0.4152(8) 0.091(6) Uani 1 1 d D . .
C3Z C 0.0066(13) 0.0941(12) 0.4061(8) 0.098(6) Uani 1 1 d D . .
H3Z1 H 0.0449 0.0529 0.4132 0.147 Uiso 1 1 d R . .
H3Z2 H -0.0233 0.0819 0.3669 0.147 Uiso 1 1 d R . .
H3Z3 H -0.0466 0.0772 0.4325 0.147 Uiso 1 1 d R . .

loop_
_atom_site_aniso_label
_atom_site_aniso_U_11
_atom_site_aniso_U_22
_atom_site_aniso_U_33
_atom_site_aniso_U_23
_atom_site_aniso_U_13
_atom_site_aniso_U_12
Co4 0.0544(13) 0.0512(13) 0.0440(13) 0.0097(10) 0.0099(10) 0.0294(11)
Co5 0.0593(14) 0.0582(14) 0.0543(14) 0.0054(11) -0.0027(11) 0.0252(12)
Co6 0.0519(13) 0.0441(12) 0.0448(12) 0.0069(10) 0.0112(10) 0.0236(10)
Co7 0.0473(13) 0.0504(13) 0.0472(13) 0.0107(10) 0.0140(10) 0.0281(11)
Co3 0.0504(13) 0.0490(13) 0.0507(13) 0.0163(10) 0.0166(10) 0.0250(11)
Co2 0.0433(12) 0.0452(12) 0.0469(12) 0.0074(10) 0.0112(10) 0.0222(10)
Co1 0.0385(12) 0.0411(11) 0.0431(12) 0.0095(9) 0.0105(9) 0.0208(10)
O2 0.058(6) 0.044(6) 0.049(6) 0.006(5) 0.018(5) 0.023(5)
O1 0.038(5) 0.039(5) 0.040(5) 0.005(4) 0.007(4) 0.019(5)
O1B 0.034(6) 0.058(6) 0.053(6) 0.003(5) 0.018(5) 0.017(5)
O2B 0.046(7) 0.066(7) 0.038(6) -0.001(5) 0.009(5) 0.021(6)
C1B 0.055(11) 0.042(9) 0.043(10) 0.006(8) 0.016(9) 0.033(9)
C2B 0.065(11) 0.062(11) 0.059(11) -0.003(9) 0.033(9) 0.022(9)
O2C 0.072(8) 0.068(8) 0.076(8) 0.008(7) -0.022(6) 0.024(7)
O1C 0.076(8) 0.070(8) 0.052(7) 0.004(6) -0.003(6) 0.039(7)
C1C 0.072(14) 0.087(15) 0.054(13) -0.023(11) -0.024(11) 0.057(13)
C2C 0.066(12) 0.086(14) 0.066(13) -0.007(11) 0.000(11) 0.038(11)
C3C 0.120(19) 0.23(3) 0.110(18) 0.046(18) 0.008(15) 0.12(2)
C4C 0.38(4) 0.17(3) 0.065(16) -0.035(17) -0.04(2) 0.16(3)
C5C 0.116(18) 0.22(3) 0.046(13) 0.047(15) -0.008(12) 0.040(18)
O1D 0.097(10) 0.066(8) 0.065(8) -0.015(6) -0.010(7) 0.036(7)
O2D 0.067(8) 0.041(7) 0.064(8) -0.011(6) 0.000(6) 0.018(6)
C1D 0.094(17) 0.034(11) 0.048(12) 0.002(9) 0.018(12) 0.002(11)
C2D 0.068(12) 0.061(11) 0.061(11) -0.008(9) 0.001(9) 0.009(9)
O2A 0.046(7) 0.049(7) 0.089(8) 0.009(6) 0.027(6) 0.016(6)
O1A 0.046(7) 0.059(7) 0.073(8) 0.004(6) 0.009(6) 0.014(6)
C1A 0.064(12) 0.052(11) 0.046(10) 0.012(8) 0.029(9) 0.025(11)
C2A 0.046(11) 0.073(12) 0.065(12) 0.016(9) 0.019(9) 0.023(10)
C3A 0.078(13) 0.045(11) 0.102(14) -0.010(10) 0.019(11) 0.006(9)
C4A 0.051(11) 0.075(12) 0.106(15) 0.012(11) 0.022(10) 0.015(10)
C5A 0.076(13) 0.094(14) 0.110(16) 0.016(12) -0.006(12) 0.038(12)
N17 0.054(9) 0.091(10) 0.047(8) 0.004(7) 0.016(7) 0.039(9)
O27 0.052(7) 0.066(7) 0.076(7) 0.006(6) 0.023(6) 0.037(6)
C27 0.064(12) 0.081(13) 0.058(11) -0.005(10) 0.012(10) 0.048(11)
C37 0.102(16) 0.088(15) 0.120(17) -0.034(13) 0.020(13) 0.055(13)
C47 0.101(18) 0.102(18) 0.18(2) -0.047(16) 0.048(18) 0.036(15)
C57 0.13(2) 0.20(3) 0.101(18) -0.061(19) 0.031(16) 0.09(2)
C67 0.058(12) 0.122(17) 0.080(14) -0.027(12) 0.023(11) 0.033(12)
Cl7 0.062(3) 0.177(5) 0.084(4) -0.027(3) 0.029(3) 0.028(3)
N12 0.060(9) 0.056(8) 0.053(9) 0.025(7) 0.031(8) 0.025(7)
O22 0.062(7) 0.061(7) 0.050(7) 0.020(5) 0.018(6) 0.030(6)
C22 0.068(13) 0.045(10) 0.045(12) 0.017(8) 0.023(10) 0.028(9)
C32 0.104(15) 0.107(15) 0.042(12) 0.018(11) 0.016(12) 0.044(12)
C42 0.12(2) 0.16(2) 0.066(15) 0.025(14) 0.029(15) 0.081(18)
C52 0.13(2) 0.131(18) 0.043(14) 0.027(12) 0.046(14) 0.059(17)
C62 0.063(12) 0.086(13) 0.076(14) 0.017(11) 0.047(12) 0.031(10)
Cl2 0.089(4) 0.163(5) 0.092(4) 0.035(4) 0.051(3) 0.036(4)
N18 0.040(7) 0.059(8) 0.046(8) 0.016(7) 0.000(6) 0.034(7)
O28 0.043(6) 0.062(7) 0.047(6) 0.020(5) 0.003(5) 0.029(6)
C28 0.033(9) 0.059(11) 0.052(12) 0.013(9) 0.017(8) 0.016(8)
C38 0.058(11) 0.076(12) 0.055(12) 0.010(9) -0.003(9) 0.041(10)
C48 0.074(13) 0.094(14) 0.051(12) 0.021(11) 0.013(10) 0.037(12)
C58 0.068(12) 0.100(15) 0.066(13) 0.027(12) 0.009(10) 0.055(11)
C68 0.046(10) 0.053(11) 0.069(13) 0.004(9) 0.007(9) 0.017(9)
Cl8 0.136(5) 0.082(3) 0.096(4) 0.011(3) 0.017(3) 0.073(3)
N14 0.038(7) 0.052(8) 0.054(9) 0.008(6) 0.021(7) 0.023(6)
O24 0.037(6) 0.058(7) 0.059(7) 0.007(5) 0.010(5) 0.014(5)
C24 0.040(10) 0.039(9) 0.063(12) 0.011(8) 0.013(9) 0.008(8)
C34 0.045(11) 0.091(13) 0.092(13) 0.011(10) 0.015(10) 0.045(10)
C44 0.050(11) 0.095(14) 0.112(17) 0.025(12) 0.013(12) 0.052(11)
C54 0.062(13) 0.095(14) 0.069(14) 0.000(11) 0.008(10) 0.039(11)
C64 0.058(12) 0.061(11) 0.093(14) 0.020(10) 0.008(11) 0.030(10)
Cl4 0.074(3) 0.124(4) 0.068(3) 0.013(3) 0.022(3) 0.046(3)
N15 0.036(7) 0.048(7) 0.037(8) 0.008(7) 0.007(6) 0.018(6)
O25 0.044(6) 0.043(6) 0.047(6) 0.007(5) 0.008(5) 0.016(5)
C25 0.036(10) 0.072(13) 0.066(13) 0.009(11) -0.002(9) 0.030(10)
C35 0.065(11) 0.037(10) 0.061(12) -0.006(9) -0.005(9) 0.006(9)
C45 0.101(15) 0.062(12) 0.070(14) 0.016(12) 0.023(12) 0.019(11)
C55 0.059(11) 0.064(13) 0.067(13) 0.029(10) 0.015(10) 0.015(10)
C65 0.052(10) 0.065(12) 0.038(10) 0.000(9) -0.010(8) 0.026(9)
Cl5 0.100(4) 0.078(3) 0.051(3) 0.016(2) 0.016(2) 0.034(3)
N11 0.057(8) 0.064(9) 0.044(9) 0.008(7) 0.005(7) 0.029(7)
O21 0.049(6) 0.044(6) 0.064(7) 0.015(5) 0.004(5) 0.021(5)
C21 0.048(10) 0.034(10) 0.068(12) 0.011(9) 0.012(9) 0.018(8)
C31 0.069(12) 0.070(12) 0.091(14) 0.003(12) 0.015(10) 0.040(11)
C41 0.080(13) 0.067(13) 0.069(14) -0.008(11) 0.012(11) 0.032(11)
C51 0.110(16) 0.063(13) 0.122(19) 0.007(13) 0.013(15) 0.063(12)
C61 0.092(14) 0.076(13) 0.044(10) 0.017(10) -0.004(9) 0.046(11)
Cl1 0.268(8) 0.121(5) 0.077(4) 0.012(3) -0.026(4) 0.127(5)
N13 0.056(8) 0.037(8) 0.061(9) 0.012(6) 0.009(7) 0.027(7)
O23 0.039(6) 0.039(6) 0.054(6) 0.006(5) 0.005(5) 0.028(5)
C23 0.031(8) 0.032(9) 0.056(11) 0.005(8) 0.016(8) 0.015(7)
C33 0.092(13) 0.063(11) 0.053(11) 0.014(9) 0.019(9) 0.049(11)
C43 0.077(13) 0.057(12) 0.091(15) 0.006(10) 0.021(11) 0.039(10)
C53 0.069(12) 0.055(11) 0.082(14) 0.006(11) -0.001(11) 0.036(10)
C63 0.049(10) 0.057(10) 0.070(12) 0.021(9) 0.029(9) 0.033(9)
Cl3 0.156(5) 0.099(4) 0.071(3) 0.020(3) -0.004(3) 0.088(4)
N16 0.033(7) 0.040(8) 0.051(8) 0.002(7) 0.005(6) 0.021(6)
O26 0.033(5) 0.045(6) 0.046(6) 0.012(5) 0.013(4) 0.021(5)
C26 0.042(9) 0.043(10) 0.041(10) 0.021(8) 0.017(8) 0.026(8)
C36 0.049(10) 0.027(9) 0.055(11) 0.013(8) 0.011(8) 0.011(7)
C46 0.073(12) 0.071(12) 0.032(9) 0.011(9) 0.011(8) 0.036(10)
C56 0.060(11) 0.063(12) 0.062(12) 0.022(10) 0.016(9) 0.036(9)
C66 0.046(10) 0.042(10) 0.055(11) 0.014(8) -0.002(8) 0.029(8)
Cl6 0.105(4) 0.050(3) 0.087(3) 0.003(2) 0.003(3) 0.044(3)
N1Y 0.158(19) 0.133(16) 0.098(14) 0.019(12) 0.045(13) 0.085(15)
C2Y 0.14(2) 0.104(17) 0.059(14) -0.003(12) 0.005(13) 0.070(17)
C3Y 0.100(19) 0.24(3) 0.16(2) 0.08(2) 0.056(18) 0.06(2)
N1Z 0.15(2) 0.128(19) 0.20(2) 0.013(18) 0.063(18) 0.011(16)
C2Z 0.097(18) 0.114(18) 0.075(14) 0.013(15) 0.017(13) 0.054(15)
C3Z 0.095(15) 0.082(14) 0.099(15) 0.012(12) -0.001(12) 0.017(12)

loop_
_atom_type_symbol
_atom_type_description
_atom_type_scat_dispersion_real
_atom_type_scat_dispersion_imag
_atom_type_scat_source
C C 0.0033 0.0016 'International Tables Vol C Tables 4.2.6.8 and 6.1.1.4'
H H 0.0000 0.0000 'International Tables Vol C Tables 4.2.6.8 and 6.1.1.4'
N N 0.0061 0.0033 'International Tables Vol C Tables 4.2.6.8 and 6.1.1.4'
O O 0.0106 0.0060 'International Tables Vol C Tables 4.2.6.8 and 6.1.1.4'
Cl Cl 0.1484 0.1585 'International Tables Vol C Tables 4.2.6.8 and 6.1.1.4'
Co Co 0.3494 0.9721 'International Tables Vol C Tables 4.2.6.8 and 6.1.1.4'

loop_
_geom_angle_atom_site_label_1
_geom_angle_atom_site_label_2
_geom_angle_atom_site_label_3
_geom_angle
_geom_angle_site_symmetry_1
_geom_angle_site_symmetry_3
_geom_angle_publ_flag
O1C Co4 O22 97.2(4) . . ?
O1C Co4 O2 95.3(4) . . ?
O22 Co4 O2 99.5(3) . . ?
O1C Co4 N13 113.3(5) . . ?
O22 Co4 N13 88.6(4) . . ?
O2 Co4 N13 149.1(4) . . ?
O1C Co4 O24 90.4(4) . . ?
O22 Co4 O24 171.8(4) . . ?
O2 Co4 O24 82.7(3) . . ?
N13 Co4 O24 85.6(4) . . ?
O1D Co5 O24 178.0(4) . . ?
O1D Co5 O2C 90.7(5) . . ?
O24 Co5 O2C 91.2(4) . . ?
O1D Co5 O29 88.9(5) . . ?
O24 Co5 O29 91.6(4) . . ?
O2C Co5 O29 93.5(5) . . ?
O1D Co5 O25 95.6(4) . . ?
O24 Co5 O25 82.5(3) . . ?
O2C Co5 O25 173.3(4) . . ?
O29 Co5 O25 89.0(4) . . ?
O1D Co5 O2 98.4(4) . . ?
O24 Co5 O2 80.7(3) . . ?
O2C Co5 O2 99.0(4) . . ?
O29 Co5 O2 165.4(4) . . ?
O25 Co5 O2 77.7(3) . . ?
O2D Co6 O27 98.2(4) . . ?
O2D Co6 O2 96.6(4) . . ?
O27 Co6 O2 99.8(4) . . ?
O2D Co6 N16 103.5(4) . . ?
O27 Co6 N16 85.6(4) . . ?
O2 Co6 N16 158.3(4) . . ?
O2D Co6 O25 98.4(4) . . ?
O27 Co6 O25 163.4(4) . . ?
O2 Co6 O25 79.3(3) . . ?
N16 Co6 O25 89.5(4) . . ?
O2D Co6 O26 162.5(4) . . ?
O27 Co6 O26 86.5(3) . . ?
O2 Co6 O26 99.3(3) . . ?
N16 Co6 O26 59.8(4) . . ?
O25 Co6 O26 77.4(3) . . ?
O2A Co7 O1 105.3(4) . . ?
O2A Co7 N17 101.0(5) . . ?
O1 Co7 N17 114.1(4) . . ?
O2A Co7 N18 99.4(4) . . ?
O1 Co7 N18 126.8(4) . . ?
N17 Co7 N18 106.1(5) . . ?
O2A Co7 O27 161.7(4) . . ?
O1 Co7 O27 81.2(3) . . ?
N17 Co7 O27 61.0(4) . . ?
N18 Co7 O27 89.6(4) . . ?
O1A Co3 O1 102.3(4) . . ?
O1A Co3 N12 103.9(5) . . ?
O1 Co3 N12 110.1(4) . . ?
O1A Co3 N11 100.8(4) . . ?
O1 Co3 N11 129.3(4) . . ?
N12 Co3 N11 107.1(5) . . ?
O1A Co3 O22 163.0(4) . . ?
O1 Co3 O22 79.6(3) . . ?
N12 Co3 O22 60.1(4) . . ?
N11 Co3 O22 90.5(4) . . ?
O1A Co3 O21 84.4(4) . . ?
O1 Co3 O21 79.1(3) . . ?
N12 Co3 O21 165.4(4) . . ?
N11 Co3 O21 59.1(4) . . ?
O22 Co3 O21 112.5(3) . . ?
O2B Co2 O23 93.1(4) . . ?
O2B Co2 N14 103.3(4) . . ?
O23 Co2 N14 93.0(4) . . ?
O2B Co2 N15 96.8(4) . . ?
O23 Co2 N15 165.6(4) . . ?
N14 Co2 N15 94.8(4) . . ?
O2B Co2 O26 93.3(3) . . ?
O23 Co2 O26 76.7(3) . . ?
N14 Co2 O26 161.0(4) . . ?
N15 Co2 O26 92.4(3) . . ?
O2B Co2 O25 153.6(4) . . ?
O23 Co2 O25 108.7(3) . . ?
N14 Co2 O25 90.6(4) . . ?
N15 Co2 O25 59.2(4) . . ?
O26 Co2 O25 78.1(3) . . ?
O1B Co1 O21 93.3(4) . . ?
O1B Co1 O1 173.5(4) . . ?
O21 Co1 O1 83.8(3) . . ?
O1B Co1 O28 91.2(3) . . ?
O21 Co1 O28 87.7(4) . . ?
O1 Co1 O28 83.0(3) . . ?
O1B Co1 O23 94.5(3) . . ?
O21 Co1 O23 95.8(3) . . ?
O1 Co1 O23 91.6(3) . . ?
O28 Co1 O23 173.2(3) . . ?
O1B Co1 O26 93.1(3) . . ?
O21 Co1 O26 171.2(3) . . ?
O1 Co1 O26 90.5(3) . . ?
O28 Co1 O26 98.2(3) . . ?
O23 Co1 O26 77.6(3) . . ?
Co4 O2 Co6 140.7(5) . . ?
Co4 O2 Co5 91.4(3) . . ?
Co6 O2 Co5 92.4(3) . . ?
Co3 O1 Co7 115.8(4) . . ?
Co3 O1 Co1 103.2(3) . . ?
Co7 O1 Co1 103.5(4) . . ?
C1B O1B Co1 131.0(9) . . ?
C1B O2B Co2 131.4(8) . . ?
O1B C1B O2B 125.4(13) . . ?
O1B C1B C2B 118.0(14) . . ?
O2B C1B C2B 116.5(12) . . ?
C5B' C2B C3B' 110.9(12) . . ?
C5B' C2B C3B 62.8(14) . . ?
C3B' C2B C3B 130(2) . . ?
C5B' C2B C5B 139(2) . . ?
C3B' C2B C5B 39.3(13) . . ?
C3B C2B C5B 110.2(12) . . ?
C5B' C2B C4B' 109.3(12) . . ?
C3B' C2B C4B' 109.1(11) . . ?
C3B C2B C4B' 46.6(13) . . ?
C5B C2B C4B' 72.8(14) . . ?
C5B' C2B C4B 48.2(13) . . ?
C3B' C2B C4B 69.4(13) . . ?
C3B C2B C4B 107.7(12) . . ?
C5B C2B C4B 108.0(12) . . ?
C4B' C2B C4B 147(2) . . ?
C5B' C2B C1B 107.3(17) . . ?
C3B' C2B C1B 115.3(17) . . ?
C3B C2B C1B 113.8(15) . . ?
C5B C2B C1B 111.8(19) . . ?
C4B' C2B C1B 104.6(17) . . ?
C4B C2B C1B 105.0(17) . . ?
C1C O2C Co5 125.0(11) . . ?
C1C O1C Co4 130.5(11) . . ?
O2C C1C O1C 126.0(16) . . ?
O2C C1C C2C 118.3(17) . . ?
O1C C1C C2C 115.7(18) . . ?
C3C C2C C4C 112.9(19) . . ?
C3C C2C C1C 105.1(14) . . ?
C4C C2C C1C 109.9(16) . . ?
C3C C2C C5C 108.5(17) . . ?
C4C C2C C5C 107.2(17) . . ?
C1C C2C C5C 113.4(16) . . ?
C1D O1D Co5 128.6(11) . . ?
C1D O2D Co6 128.9(11) . . ?
O2D C1D O1D 124.7(16) . . ?
O2D C1D C2D 120.1(18) . . ?
O1D C1D C2D 115.2(18) . . ?
C4D' C2D C5D' 112.3(11) . . ?
C4D' C2D C5D 86.6(18) . . ?
C5D' C2D C5D 129(2) . . ?
C4D' C2D C4D 131(2) . . ?
C5D' C2D C4D 23.3(15) . . ?
C5D C2D C4D 111.1(12) . . ?
C4D' C2D C3D' 111.4(11) . . ?
C5D' C2D C3D' 110.4(11) . . ?
C5D C2D C3D' 25.8(16) . . ?
C4D C2D C3D' 88.7(16) . . ?
C4D' C2D C3D 26.1(15) . . ?
C5D' C2D C3D 88.4(16) . . ?
C5D C2D C3D 110.4(12) . . ?
C4D C2D C3D 110.0(12) . . ?
C3D' C2D C3D 133(2) . . ?
C4D' C2D C1D 108.9(17) . . ?
C5D' C2D C1D 105.1(16) . . ?
C5D C2D C1D 112(2) . . ?
C4D C2D C1D 105.5(16) . . ?
C3D' C2D C1D 108.4(17) . . ?
C3D C2D C1D 107(2) . . ?
C1A O2A Co7 132.0(10) . . ?
C1A O1A Co3 134.2(10) . . ?
O2A C1A O1A 125.9(15) . . ?
O2A C1A C2A 118.4(15) . . ?
O1A C1A C2A 115.7(14) . . ?
C5A C2A C1A 110.2(13) . . ?
C5A C2A C3A 110.5(14) . . ?
C1A C2A C3A 112.8(13) . . ?
C5A C2A C4A 108.0(13) . . ?
C1A C2A C4A 105.3(13) . . ?
C3A C2A C4A 109.8(12) . . ?
C67 N17 C27 115.0(14) . . ?
C67 N17 Co7 145.5(13) . . ?
C27 N17 Co7 97.8(9) . . ?
C27 O27 Co6 135.7(10) . . ?
C27 O27 Co7 89.4(9) . . ?
Co6 O27 Co7 132.2(4) . . ?
O27 C27 N17 110.8(14) . . ?
O27 C27 C37 125.5(17) . . ?
N17 C27 C37 123.7(15) . . ?
C47 C37 C27 117.9(19) . . ?
C37 C47 C57 120(2) . . ?
C67 C57 C47 118.9(19) . . ?
C57 C67 N17 124.5(18) . . ?
C57 C67 Cl7 123.0(17) . . ?
N17 C67 Cl7 112.4(15) . . ?
C62 N12 C22 117.2(14) . . ?
C62 N12 Co3 144.7(13) . . ?
C22 N12 Co3 98.0(9) . . ?
C22 O22 Co4 137.3(10) . . ?
C22 O22 Co3 89.9(9) . . ?
Co4 O22 Co3 129.7(4) . . ?
O22 C22 N12 112.0(14) . . ?
O22 C22 C32 126.8(16) . . ?
N12 C22 C32 121.1(14) . . ?
C22 C32 C42 118.5(19) . . ?
C52 C42 C32 122(2) . . ?
C62 C52 C42 116.2(17) . . ?
N12 C62 C52 125.3(17) . . ?
N12 C62 Cl2 113.6(15) . . ?
C52 C62 Cl2 120.9(15) . . ?
C68 N18 C28 118.3(13) . . ?
C68 N18 Co7 143.3(11) . . ?
C28 N18 Co7 98.3(9) . . ?
C28 O28 Co1 134.8(9) . . ?
O28 C28 N18 116.4(14) . . ?
O28 C28 C38 123.6(15) . . ?
N18 C28 C38 119.9(15) . . ?
C48 C38 C28 119.8(16) . . ?
C38 C48 C58 119.8(16) . . ?
C68 C58 C48 117.3(16) . . ?
N18 C68 C58 124.5(15) . . ?
N18 C68 Cl8 117.0(13) . . ?
C58 C68 Cl8 118.5(14) . . ?
C24 N14 C64 116.1(13) . . ?
C24 N14 Co2 114.3(9) . . ?
C64 N14 Co2 129.5(11) . . ?
C24 O24 Co5 127.2(8) . . ?
C24 O24 Co4 137.9(9) . . ?
Co5 O24 Co4 94.9(4) . . ?
O24 C24 N14 116.2(14) . . ?
O24 C24 C34 120.9(15) . . ?
N14 C24 C34 122.9(15) . . ?
C44 C34 C24 118.3(16) . . ?
C34 C44 C54 120.4(16) . . ?
C64 C54 C44 117.1(16) . . ?
N14 C64 C54 125.2(16) . . ?
N14 C64 Cl4 116.7(13) . . ?
C54 C64 Cl4 118.0(14) . . ?
C65 N15 C25 116.0(13) . . ?
C65 N15 Co2 146.6(11) . . ?
C25 N15 Co2 97.3(9) . . ?
C25 O25 Co5 130.5(9) . . ?
C25 O25 Co6 118.6(8) . . ?
Co5 O25 Co6 92.0(3) . . ?
C25 O25 Co2 94.3(9) . . ?
Co5 O25 Co2 117.7(4) . . ?
Co6 O25 Co2 101.9(3) . . ?
N15 C25 O25 109.0(14) . . ?
N15 C25 C35 124.8(15) . . ?
O25 C25 C35 126.2(16) . . ?
C25 C35 C45 117.4(16) . . ?
C35 C45 C55 120.7(16) . . ?
C65 C55 C45 117.7(14) . . ?
N15 C65 C55 123.4(14) . . ?
N15 C65 Cl5 117.8(12) . . ?
C55 C65 Cl5 118.8(13) . . ?
C21 N11 C61 119.9(13) . . ?
C21 N11 Co3 97.6(9) . . ?
C61 N11 Co3 142.1(11) . . ?
C21 O21 Co1 145.1(9) . . ?
C21 O21 Co3 87.9(9) . . ?
Co1 O21 Co3 92.1(4) . . ?
O21 C21 N11 114.8(13) . . ?
O21 C21 C31 124.5(16) . . ?
N11 C21 C31 120.7(14) . . ?
C41 C31 C21 115.9(16) . . ?
C51 C41 C31 124.2(17) . . ?
C41 C51 C61 119.1(17) . . ?
N11 C61 C51 120.1(15) . . ?
N11 C61 Cl1 115.2(13) . . ?
C51 C61 Cl1 124.7(15) . . ?
C63 N13 C23 117.5(13) . . ?
C63 N13 Co4 138.3(11) . . ?
C23 N13 Co4 104.0(9) . . ?
C23 O23 Co2 120.7(7) . . ?
C23 O23 Co1 126.1(8) . . ?
Co2 O23 Co1 96.5(3) . . ?
O23 C23 N13 112.8(12) . . ?
O23 C23 C33 125.6(14) . . ?
N13 C23 C33 121.6(13) . . ?
C43 C33 C23 118.2(15) . . ?
C53 C43 C33 121.0(16) . . ?
C43 C53 C63 116.8(15) . . ?
N13 C63 C53 124.8(15) . . ?
N13 C63 Cl3 115.4(12) . . ?
C53 C63 Cl3 119.8(13) . . ?
C26 N16 C66 119.4(12) . . ?
C26 N16 Co6 96.2(8) . . ?
C66 N16 Co6 144.1(10) . . ?
C26 O26 Co1 133.1(8) . . ?
C26 O26 Co2 115.6(7) . . ?
Co1 O26 Co2 95.0(3) . . ?
C26 O26 Co6 87.5(8) . . ?
Co1 O26 Co6 124.1(4) . . ?
Co2 O26 Co6 98.1(3) . . ?
O26 C26 N16 116.3(12) . . ?
O26 C26 C36 122.8(13) . . ?
N16 C26 C36 120.9(12) . . ?
C46 C36 C26 119.3(13) . . ?
C36 C46 C56 118.2(14) . . ?
C66 C56 C46 119.5(14) . . ?
C56 C66 N16 122.7(13) . . ?
C56 C66 Cl6 122.1(11) . . ?
N16 C66 Cl6 115.2(11) . . ?
C29 N19 C69 115.1(15) . . ?
C29 O29 Co5 131.7(14) . . ?
O29 C29 N19 115.5(17) . . ?
O29 C29 C39 119.5(18) . . ?
N19 C29 C39 124.6(16) . . ?
C49 C39 C29 117.2(17) . . ?
C39 C49 C59 117.1(18) . . ?
C69 C59 C49 120.2(19) . . ?
C59 C69 N19 122.3(18) . . ?
C59 C69 Cl69 122.6(16) . . ?
N19 C69 Cl69 114.6(15) . . ?
N1X C2X C3X 163(4) . . ?
N1X' C2X' C3X' 162(4) . . ?
N1Y C2Y C3Y 178(2) . . ?
N1Z C2Z C3Z 178(2) . . ?

loop_
_geom_bond_atom_site_label_1
_geom_bond_atom_site_label_2
_geom_bond_distance
_geom_bond_site_symmetry_2
_geom_bond_publ_flag
Co4 O1C 2.015(11) . ?
Co4 O22 2.027(9) . ?
Co4 O2 2.047(8) . ?
Co4 N13 2.060(11) . ?
Co4 O24 2.089(9) . ?
Co5 O1D 2.008(11) . ?
Co5 O24 2.028(9) . ?
Co5 O2C 2.043(11) . ?
Co5 O29 2.107(13) . ?
Co5 O25 2.103(9) . ?
Co5 O2 2.188(9) . ?
Co6 O2D 2.022(10) . ?
Co6 O27 2.038(9) . ?
Co6 O2 2.061(9) . ?
Co6 N16 2.117(10) . ?
Co6 O25 2.158(8) . ?
Co6 O26 2.339(8) . ?
Co7 O2A 1.992(10) . ?
Co7 O1 2.000(8) . ?
Co7 N17 2.061(12) . ?
Co7 N18 2.081(11) . ?
Co7 O27 2.299(10) . ?
Co3 O1A 1.998(10) . ?
Co3 O1 1.992(8) . ?
Co3 N12 2.091(11) . ?
Co3 N11 2.101(12) . ?
Co3 O22 2.310(10) . ?
Co3 O21 2.362(9) . ?
Co2 O2B 2.002(9) . ?
Co2 O23 2.153(8) . ?
Co2 N14 2.156(11) . ?
Co2 N15 2.196(11) . ?
Co2 O26 2.205(8) . ?
Co2 O25 2.262(9) . ?
Co1 O1B 2.018(9) . ?
Co1 O21 2.078(9) . ?
Co1 O1 2.096(8) . ?
Co1 O28 2.112(9) . ?
Co1 O23 2.157(8) . ?
Co1 O26 2.156(8) . ?
O1B C1B 1.240(15) . ?
O2B C1B 1.284(16) . ?
C1B C2B 1.517(19) . ?
C2B C5B' 1.503(14) . ?
C2B C3B' 1.503(14) . ?
C2B C3B 1.506(14) . ?
C2B C5B 1.508(14) . ?
C2B C4B' 1.513(14) . ?
C2B C4B 1.518(14) . ?
O2C C1C 1.26(2) . ?
O1C C1C 1.285(19) . ?
C1C C2C 1.51(2) . ?
C2C C3C 1.47(2) . ?
C2C C4C 1.48(2) . ?
C2C C5C 1.53(2) . ?
O1D C1D 1.26(2) . ?
O2D C1D 1.26(2) . ?
C1D C2D 1.55(2) . ?
C2D C4D' 1.509(13) . ?
C2D C5D' 1.514(13) . ?
C2D C5D 1.515(13) . ?
C2D C4D 1.516(13) . ?
C2D C3D' 1.519(13) . ?
C2D C3D 1.523(13) . ?
O2A C1A 1.237(16) . ?
O1A C1A 1.275(16) . ?
C1A C2A 1.54(2) . ?
C2A C5A 1.53(2) . ?
C2A C3A 1.537(19) . ?
C2A C4A 1.562(19) . ?
N17 C67 1.349(18) . ?
N17 C27 1.388(18) . ?
O27 C27 1.313(16) . ?
C27 C37 1.39(2) . ?
C37 C47 1.35(2) . ?
C47 C57 1.40(3) . ?
C57 C67 1.35(3) . ?
C67 Cl7 1.745(18) . ?
N12 C62 1.346(18) . ?
N12 C22 1.367(17) . ?
O22 C22 1.303(15) . ?
C22 C32 1.38(2) . ?
C32 C42 1.39(2) . ?
C42 C52 1.37(2) . ?
C52 C62 1.36(2) . ?
C62 Cl2 1.764(17) . ?
N18 C68 1.328(17) . ?
N18 C28 1.373(17) . ?
O28 C28 1.257(16) . ?
C28 C38 1.397(19) . ?
C38 C48 1.356(19) . ?
C48 C58 1.41(2) . ?
C58 C68 1.35(2) . ?
C68 Cl8 1.719(16) . ?
N14 C24 1.329(17) . ?
N14 C64 1.358(18) . ?
O24 C24 1.299(16) . ?
C24 C34 1.412(19) . ?
C34 C44 1.35(2) . ?
C44 C54 1.39(2) . ?
C54 C64 1.36(2) . ?
C64 Cl4 1.740(17) . ?
N15 C65 1.339(16) . ?
N15 C25 1.350(17) . ?
O25 C25 1.354(16) . ?
C25 C35 1.357(19) . ?
C35 C45 1.360(19) . ?
C45 C55 1.38(2) . ?
C55 C65 1.375(19) . ?
C65 Cl5 1.719(14) . ?
N11 C21 1.350(17) . ?
N11 C61 1.358(18) . ?
O21 C21 1.276(15) . ?
C21 C31 1.43(2) . ?
C31 C41 1.36(2) . ?
C41 C51 1.31(2) . ?
C51 C61 1.39(2) . ?
C61 Cl1 1.697(15) . ?
N13 C63 1.329(16) . ?
N13 C23 1.345(16) . ?
O23 C23 1.336(14) . ?
C23 C33 1.383(18) . ?
C33 C43 1.387(19) . ?
C43 C53 1.35(2) . ?
C53 C63 1.375(19) . ?
C63 Cl3 1.733(16) . ?
N16 C26 1.336(15) . ?
N16 C66 1.338(14) . ?
O26 C26 1.289(13) . ?
C26 C36 1.404(17) . ?
C36 C46 1.368(16) . ?
C46 C56 1.407(18) . ?
C56 C66 1.340(17) . ?
C66 Cl6 1.710(14) . ?
N19 C29 1.333(16) . ?
N19 C69 1.348(16) . ?
O29 C29 1.269(15) . ?
C29 C39 1.407(18) . ?
C39 C49 1.363(19) . ?
C49 C59 1.40(2) . ?
C59 C69 1.332(19) . ?
C69 Cl69 1.690(16) . ?
C2S C3S 1.481(10) . ?
N1X C2X 1.200(10) . ?
C2X C3X 1.489(10) . ?
N1X' C2X' 1.212(10) . ?
C2X' C3X' 1.489(10) . ?
N1Y C2Y 1.188(9) . ?
C2Y C3Y 1.472(9) . ?
N1Z C2Z 1.184(9) . ?
C2Z C3Z 1.472(9) . ?
